data_1561797
loop_
_publ_author_name
'Han, Min-Le'
'Wu, Ya-Pan'
'Zhao, Jun'
'Li, Dong-Sheng'
'Wang, Yao-Yu'

_publ_section_title
;
 Two new Co(II)-MOFs based on polymeric chain building units: Crystal
 structures, and magnetic properties
;
_journal_name_full 'Journal of Solid State Chemistry'
_journal_page_first 218
_journal_page_last 223
_journal_paper_doi 10.1016/j.jssc.2015.07.001
_journal_volume 230
_journal_year 2015
_chemical_formula_sum 'C40 H31 Co N3 O10'
_chemical_formula_weight 772.61
_space_group_IT_number 14
_space_group_name_Hall '-P 2ybc'
_space_group_name_H-M_alt 'P 1 21/c 1'
_symmetry_cell_setting monoclinic
_symmetry_space_group_name_H-M 'P 1 21/c 1'
_atom_sites_solution_hydrogens geom
_atom_sites_solution_primary direct
_atom_sites_solution_secondary difmap
_audit_creation_method SHELXL-97
_cell_angle_alpha 90.00
_cell_angle_beta 100.427(8)
_cell_angle_gamma 90.00
_cell_formula_units_Z 4
_cell_length_a 13.797(6)
_cell_length_b 8.860(4)
_cell_length_c 30.359(14)
_cell_measurement_reflns_used 7974
_cell_measurement_temperature 296(2)
_cell_measurement_theta_max 27.5
_cell_measurement_theta_min 1.8
_cell_volume 3650(3)
_computing_cell_refinement 'Bruker XSCANS'
_computing_data_collection 'Bruker XSCANS'
_computing_data_reduction 'Bruker SHELXTL'
_computing_molecular_graphics 'Bruker SHELXTL'
_computing_publication_material 'Bruker SHELXTL'
_computing_structure_refinement 'SHELXL-97 (Sheldrick, 1997)'
_computing_structure_solution 'SHELXS-97 (Sheldrick, 1990)'
_diffrn_ambient_temperature 296(2)
_diffrn_measured_fraction_theta_full 0.998
_diffrn_measured_fraction_theta_max 0.998
_diffrn_measurement_device_type 'Bruker P4'
_diffrn_measurement_method '\w scans'
_diffrn_radiation_monochromator graphite
_diffrn_radiation_source 'fine-focus sealed tube'
_diffrn_radiation_type MoK\a
_diffrn_radiation_wavelength 0.71073
_diffrn_reflns_av_R_equivalents 0.0938
_diffrn_reflns_av_sigmaI/netI 0.0746
_diffrn_reflns_limit_h_max 17
_diffrn_reflns_limit_h_min -17
_diffrn_reflns_limit_k_max 11
_diffrn_reflns_limit_k_min -11
_diffrn_reflns_limit_l_max 39
_diffrn_reflns_limit_l_min -39
_diffrn_reflns_number 36732
_diffrn_reflns_theta_full 27.52
_diffrn_reflns_theta_max 27.52
_diffrn_reflns_theta_min 1.84
_exptl_absorpt_coefficient_mu 0.534
_exptl_absorpt_correction_T_max 0.9053
_exptl_absorpt_correction_T_min 0.8870
_exptl_absorpt_correction_type multi-scan
_exptl_absorpt_process_details SADABS
_exptl_crystal_colour red
_exptl_crystal_density_diffrn 1.406
_exptl_crystal_density_method 'not measured'
_exptl_crystal_description prism
_exptl_crystal_F_000 1596
_exptl_crystal_size_max 0.23
_exptl_crystal_size_mid 0.22
_exptl_crystal_size_min 0.19
_refine_diff_density_max 0.899
_refine_diff_density_min -0.630
_refine_diff_density_rms 0.106
_refine_ls_extinction_method none
_refine_ls_goodness_of_fit_ref 1.070
_refine_ls_hydrogen_treatment mixed
_refine_ls_matrix_type full
_refine_ls_number_parameters 496
_refine_ls_number_reflns 8379
_refine_ls_number_restraints 5
_refine_ls_restrained_S_all 1.070
_refine_ls_R_factor_all 0.0885
_refine_ls_R_factor_gt 0.0645
_refine_ls_shift/su_max 0.001
_refine_ls_shift/su_mean 0.000
_refine_ls_structure_factor_coef Fsqd
_refine_ls_weighting_details 'calc w=1/[\s^2^(Fo^2^)+(0.0894P)^2^+1.8783P] where P=(Fo^2^+2Fc^2^)/3'
_refine_ls_weighting_scheme calc
_refine_ls_wR_factor_gt 0.1677
_refine_ls_wR_factor_ref 0.1862
_reflns_number_gt 6542
_reflns_number_total 8379
_reflns_threshold_expression >2sigma(I)
_cod_data_source_file JSSC-2015-230-218.cif
_cod_data_source_block 2
_cod_depositor_comments
;
The following automatic conversions were performed:

data item '_symmetry_cell_setting' value 'Monoclinic' was changed to
'monoclinic' in accordance with the built-in table derived from the
CIF Core dictionary named 'cif_core.dic' version 2.4.5 last updated
on 2014-11-21.

Automatic conversion script
Id: cif_fix_values 8369 2020-08-20 11:38:08Z andrius 
;
_cod_original_sg_symbol_H-M P21/c
_cod_database_code 1561797

loop_
_symmetry_equiv_pos_as_xyz
'x, y, z'
'-x, y+1/2, -z+1/2'
'-x, -y, -z'
'x, -y-1/2, z-1/2'

loop_
_atom_site_label
_atom_site_type_symbol
_atom_site_fract_x
_atom_site_fract_y
_atom_site_fract_z
_atom_site_U_iso_or_equiv
_atom_site_adp_type
_atom_site_occupancy
_atom_site_symmetry_multiplicity
_atom_site_calc_flag
_atom_site_refinement_flags
_atom_site_disorder_assembly
_atom_site_disorder_group
Co1 Co 0.44721(3) 0.55980(5) 0.205545(13) 0.02281(13) Uani 1 1 d . . .
O1 O 0.46156(16) 0.3259(2) 0.21988(7) 0.0283(5) Uani 1 1 d . . .
O2 O 0.52564(16) 0.0943(2) 0.22607(7) 0.0276(5) Uani 1 1 d . . .
O3 O 0.38967(18) 0.5105(3) 0.14028(8) 0.0339(5) Uani 1 1 d . . .
O4 O 0.31828(18) 0.3135(3) 0.10260(9) 0.0431(6) Uani 1 1 d . . .
O5 O 1.0019(2) -0.2510(3) 0.09199(10) 0.0477(7) Uani 1 1 d D . .
H5B H 1.010(4) -0.339(3) 0.0813(16) 0.072 Uiso 1 1 d D . .
O6 O 0.8416(2) -0.2825(4) 0.06665(12) 0.0639(9) Uani 1 1 d . . .
O7 O 0.6640(3) 0.0724(4) -0.10793(10) 0.0754(12) Uani 1 1 d . . .
O8 O 0.6658(2) -0.0853(3) -0.05112(9) 0.0495(7) Uani 1 1 d D . .
H8B H 0.660(4) -0.161(4) -0.0687(14) 0.074 Uiso 1 1 d D . .
O9 O 0.43687(19) 0.7944(3) 0.18742(8) 0.0374(6) Uani 1 1 d D . .
H9A H 0.4030 0.8035 0.1624 0.056 Uiso 1 1 calc RD . .
H9B H 0.474(3) 0.868(3) 0.1958(9) 0.056 Uiso 1 1 d D . .
O10 O 0.7818(6) -0.1014(11) -0.1599(3) 0.208(4) Uani 1 1 d . . .
H1OB H 0.7812 -0.1226 -0.1873 0.311 Uiso 1 1 d R . .
H10C H 0.7418 -0.1608 -0.1504 0.311 Uiso 1 1 d R . .
N1 N 0.60292(19) 0.5705(3) 0.20159(9) 0.0298(6) Uani 1 1 d . . .
N2 N 1.29075(19) 0.5552(3) 0.21247(9) 0.0298(6) Uani 1 1 d . . .
N3 N 0.0149(2) 0.4787(4) 0.06553(12) 0.0461(8) Uani 1 1 d . . .
C1 C 0.5069(2) 0.2195(3) 0.20550(10) 0.0232(6) Uani 1 1 d . . .
C2 C 0.5444(2) 0.2348(3) 0.16202(10) 0.0258(6) Uani 1 1 d . . .
C3 C 0.4905(2) 0.3083(3) 0.12489(10) 0.0254(6) Uani 1 1 d . . .
C4 C 0.3919(2) 0.3808(4) 0.12356(10) 0.0276(6) Uani 1 1 d . . .
C5 C 0.5284(2) 0.3127(4) 0.08527(10) 0.0320(7) Uani 1 1 d . . .
H5A H 0.4911 0.3577 0.0601 0.038 Uiso 1 1 calc R . .
C6 C 0.6198(2) 0.2522(4) 0.08199(11) 0.0300(7) Uani 1 1 d . . .
C7 C 0.6763(2) 0.1860(4) 0.12035(11) 0.0301(7) Uani 1 1 d . . .
C8 C 0.6365(2) 0.1754(4) 0.15932(11) 0.0310(7) Uani 1 1 d . . .
H8A H 0.6726 0.1272 0.1842 0.037 Uiso 1 1 calc R . .
C9 C 0.7795(2) 0.1310(4) 0.12182(11) 0.0302(7) Uani 1 1 d . . .
C10 C 0.7988(3) -0.0039(4) 0.10190(11) 0.0330(7) Uani 1 1 d . . .
H10A H 0.7470 -0.0593 0.0858 0.040 Uiso 1 1 calc R . .
C11 C 0.8949(3) -0.0571(4) 0.10573(12) 0.0327(7) Uani 1 1 d . . .
C12 C 0.9109(3) -0.2077(4) 0.08565(13) 0.0378(8) Uani 1 1 d . . .
C13 C 0.9721(3) 0.0267(4) 0.12930(13) 0.0416(9) Uani 1 1 d . . .
H13A H 1.0365 -0.0078 0.1317 0.050 Uiso 1 1 calc R . .
C14 C 0.9538(3) 0.1603(5) 0.14916(16) 0.0540(11) Uani 1 1 d . . .
H14A H 1.0058 0.2160 0.1650 0.065 Uiso 1 1 calc R . .
C15 C 0.8578(3) 0.2124(5) 0.14567(15) 0.0491(10) Uani 1 1 d . . .
H15A H 0.8459 0.3025 0.1594 0.059 Uiso 1 1 calc R . .
C16 C 0.6520(3) 0.2695(4) 0.03767(11) 0.0329(7) Uani 1 1 d . . .
C17 C 0.6505(3) 0.1499(4) 0.00805(11) 0.0350(7) Uani 1 1 d . . .
H17A H 0.6373 0.0528 0.0170 0.042 Uiso 1 1 calc R . .
C18 C 0.6689(3) 0.1748(4) -0.03541(11) 0.0367(8) Uani 1 1 d . . .
C19 C 0.6648(3) 0.0494(5) -0.06834(12) 0.0441(9) Uani 1 1 d . . .
C20 C 0.6899(3) 0.3198(4) -0.04836(12) 0.0422(9) Uani 1 1 d . . .
H20A H 0.7017 0.3370 -0.0771 0.051 Uiso 1 1 calc R . .
C21 C 0.6932(3) 0.4379(5) -0.01882(13) 0.0470(10) Uani 1 1 d . . .
H21A H 0.7086 0.5344 -0.0274 0.056 Uiso 1 1 calc R . .
C22 C 0.6735(3) 0.4136(4) 0.02387(12) 0.0399(8) Uani 1 1 d . . .
H22A H 0.6746 0.4945 0.0435 0.048 Uiso 1 1 calc R . .
C23 C 0.6346(3) 0.6178(4) 0.16461(12) 0.0375(8) Uani 1 1 d . . .
H23A H 0.5881 0.6457 0.1398 0.045 Uiso 1 1 calc R . .
C24 C 0.7335(3) 0.6268(5) 0.16172(13) 0.0396(8) Uani 1 1 d . . .
H24A H 0.7517 0.6613 0.1355 0.047 Uiso 1 1 calc R . .
C25 C 0.8058(2) 0.5848(4) 0.19773(12) 0.0320(7) Uani 1 1 d . . .
C26 C 0.7720(3) 0.5352(5) 0.23602(13) 0.0409(9) Uani 1 1 d . . .
H26A H 0.8167 0.5055 0.2612 0.049 Uiso 1 1 calc R . .
C27 C 0.6723(3) 0.5306(5) 0.23622(13) 0.0400(8) Uani 1 1 d . . .
H27A H 0.6520 0.4976 0.2622 0.048 Uiso 1 1 calc R . .
C28 C 0.9100(2) 0.5942(4) 0.19484(13) 0.0374(8) Uani 1 1 d . . .
H28A H 0.9252 0.6438 0.1700 0.045 Uiso 1 1 calc R . .
C29 C 0.9853(3) 0.5399(4) 0.22377(14) 0.0411(9) Uani 1 1 d . . .
H29A H 0.9706 0.4918 0.2490 0.049 Uiso 1 1 calc R . .
C30 C 1.0902(3) 0.5483(4) 0.21989(13) 0.0363(8) Uani 1 1 d . . .
C31 C 1.1596(3) 0.4559(4) 0.24574(14) 0.0432(9) Uani 1 1 d . . .
H31A H 1.1404 0.3904 0.2665 0.052 Uiso 1 1 calc R . .
C32 C 1.2574(3) 0.4609(4) 0.24072(13) 0.0395(8) Uani 1 1 d . . .
H32A H 1.3019 0.3956 0.2578 0.047 Uiso 1 1 calc R . .
C33 C 1.2246(3) 0.6455(5) 0.18795(13) 0.0423(9) Uani 1 1 d . . .
H33A H 1.2463 0.7117 0.1680 0.051 Uiso 1 1 calc R . .
C34 C 1.1252(3) 0.6460(5) 0.19046(14) 0.0449(9) Uani 1 1 d . . .
H34A H 1.0823 0.7114 0.1726 0.054 Uiso 1 1 calc R . .
C35 C 0.0346(3) 0.0399(4) 0.01157(16) 0.0500(11) Uani 1 1 d . . .
H35 H 0.0972 -0.0029 0.0173 0.060 Uiso 1 1 calc R . .
C36 C 0.0248(3) 0.1920(4) 0.02993(14) 0.0425(9) Uani 1 1 d . . .
C37 C 0.1060(3) 0.2611(5) 0.0542(2) 0.0706(16) Uani 1 1 d . . .
H37A H 0.1663 0.2113 0.0591 0.085 Uiso 1 1 calc R . .
C38 C 0.0992(3) 0.4034(5) 0.07132(19) 0.0634(14) Uani 1 1 d . . .
H38A H 0.1555 0.4483 0.0875 0.076 Uiso 1 1 calc R . .
C39 C -0.0642(3) 0.4131(5) 0.04264(18) 0.0612(13) Uani 1 1 d . . .
H39A H -0.1235 0.4659 0.0383 0.073 Uiso 1 1 calc R . .
C40 C -0.0635(3) 0.2696(5) 0.02478(17) 0.0597(13) Uani 1 1 d . . .
H40A H -0.1213 0.2261 0.0096 0.072 Uiso 1 1 calc R . .

loop_
_atom_site_aniso_label
_atom_site_aniso_U_11
_atom_site_aniso_U_22
_atom_site_aniso_U_33
_atom_site_aniso_U_23
_atom_site_aniso_U_13
_atom_site_aniso_U_12
Co1 0.0177(2) 0.0266(2) 0.0247(2) -0.00108(16) 0.00520(15) 0.00119(16)
O1 0.0289(11) 0.0289(11) 0.0290(11) 0.0011(9) 0.0103(9) 0.0059(9)
O2 0.0294(12) 0.0279(11) 0.0256(10) 0.0040(9) 0.0056(9) 0.0050(9)
O3 0.0342(13) 0.0378(12) 0.0274(11) -0.0035(10) -0.0005(10) 0.0111(10)
O4 0.0264(12) 0.0486(15) 0.0520(15) -0.0132(13) 0.0009(11) 0.0012(11)
O5 0.0376(14) 0.0382(14) 0.0659(18) -0.0152(13) 0.0057(13) 0.0135(12)
O6 0.0394(16) 0.0541(18) 0.095(3) -0.0306(18) 0.0045(16) 0.0078(14)
O7 0.125(3) 0.074(2) 0.0275(14) 0.0011(15) 0.0154(17) 0.029(2)
O8 0.0629(19) 0.0502(17) 0.0367(14) -0.0082(12) 0.0120(13) 0.0009(14)
O9 0.0381(14) 0.0323(12) 0.0378(13) -0.0007(11) -0.0039(11) -0.0012(11)
O10 0.155(7) 0.319(11) 0.160(7) 0.027(7) 0.059(6) -0.015(7)
N1 0.0201(12) 0.0349(14) 0.0362(14) 0.0005(12) 0.0098(11) 0.0000(11)
N2 0.0177(12) 0.0389(15) 0.0332(14) -0.0014(12) 0.0060(10) 0.0014(11)
N3 0.0397(18) 0.0360(16) 0.062(2) -0.0144(15) 0.0085(16) 0.0025(14)
C1 0.0164(13) 0.0290(14) 0.0233(14) -0.0003(12) 0.0014(11) 0.0019(11)
C2 0.0256(15) 0.0285(15) 0.0245(14) 0.0006(12) 0.0078(12) 0.0032(12)
C3 0.0226(14) 0.0294(15) 0.0245(14) -0.0011(12) 0.0049(12) 0.0027(12)
C4 0.0280(16) 0.0318(16) 0.0227(14) -0.0004(13) 0.0040(12) 0.0075(13)
C5 0.0312(17) 0.0409(18) 0.0236(14) 0.0024(14) 0.0045(13) 0.0096(14)
C6 0.0308(17) 0.0341(16) 0.0267(15) 0.0008(13) 0.0096(13) 0.0064(13)
C7 0.0291(16) 0.0286(15) 0.0345(16) 0.0021(13) 0.0109(13) 0.0072(13)
C8 0.0322(17) 0.0328(17) 0.0290(16) 0.0045(13) 0.0084(13) 0.0104(13)
C9 0.0281(16) 0.0343(17) 0.0313(16) 0.0031(14) 0.0135(13) 0.0093(13)
C10 0.0315(17) 0.0335(16) 0.0351(17) -0.0015(14) 0.0091(14) 0.0056(14)
C11 0.0332(17) 0.0313(16) 0.0362(17) -0.0003(14) 0.0127(14) 0.0086(14)
C12 0.0353(19) 0.0335(17) 0.046(2) -0.0052(16) 0.0114(16) 0.0107(15)
C13 0.0275(18) 0.044(2) 0.054(2) -0.0058(17) 0.0104(16) 0.0094(15)
C14 0.033(2) 0.051(2) 0.077(3) -0.024(2) 0.006(2) 0.0050(18)
C15 0.040(2) 0.044(2) 0.063(3) -0.020(2) 0.0079(19) 0.0088(17)
C16 0.0309(17) 0.0431(19) 0.0266(15) 0.0017(14) 0.0100(13) 0.0074(14)
C17 0.0361(18) 0.0390(18) 0.0320(17) 0.0023(15) 0.0118(14) 0.0048(15)
C18 0.0387(19) 0.045(2) 0.0263(16) 0.0002(15) 0.0069(14) 0.0099(16)
C19 0.046(2) 0.058(2) 0.0279(17) -0.0021(17) 0.0069(16) 0.0106(19)
C20 0.048(2) 0.051(2) 0.0312(17) 0.0102(16) 0.0154(16) 0.0125(18)
C21 0.058(3) 0.044(2) 0.043(2) 0.0117(17) 0.0193(19) 0.0075(19)
C22 0.047(2) 0.0397(19) 0.0349(18) -0.0022(15) 0.0136(16) 0.0053(16)
C23 0.0238(16) 0.053(2) 0.0369(18) 0.0063(16) 0.0079(14) 0.0002(15)
C24 0.0269(17) 0.055(2) 0.0392(19) 0.0072(17) 0.0133(15) 0.0014(16)
C25 0.0199(15) 0.0355(17) 0.0424(18) -0.0026(15) 0.0105(13) -0.0011(13)
C26 0.0208(16) 0.061(2) 0.0406(19) 0.0082(18) 0.0038(14) 0.0029(16)
C27 0.0258(17) 0.057(2) 0.0386(19) 0.0114(17) 0.0095(14) 0.0028(16)
C28 0.0223(16) 0.049(2) 0.0436(19) -0.0013(16) 0.0125(14) -0.0038(15)
C29 0.0253(17) 0.051(2) 0.050(2) 0.0072(17) 0.0127(16) 0.0001(15)
C30 0.0241(16) 0.0405(19) 0.044(2) -0.0015(16) 0.0064(14) -0.0014(14)
C31 0.0281(18) 0.047(2) 0.057(2) 0.0165(18) 0.0144(17) -0.0003(16)
C32 0.0277(17) 0.041(2) 0.050(2) 0.0100(17) 0.0072(16) 0.0033(15)
C33 0.0230(17) 0.060(2) 0.045(2) 0.0177(18) 0.0112(15) 0.0045(16)
C34 0.0185(16) 0.061(2) 0.055(2) 0.020(2) 0.0075(15) 0.0062(16)
C35 0.038(2) 0.037(2) 0.071(3) -0.0126(19) 0.000(2) 0.0072(16)
C36 0.037(2) 0.0370(19) 0.052(2) -0.0056(17) 0.0068(17) 0.0055(16)
C37 0.034(2) 0.048(2) 0.127(5) -0.038(3) 0.006(3) 0.0053(19)
C38 0.033(2) 0.049(2) 0.104(4) -0.032(3) 0.002(2) 0.0033(18)
C39 0.039(2) 0.046(2) 0.091(4) -0.021(2) -0.009(2) 0.0150(18)
C40 0.040(2) 0.052(2) 0.080(3) -0.026(2) -0.011(2) 0.0063(19)

loop_
_atom_type_symbol
_atom_type_description
_atom_type_scat_dispersion_real
_atom_type_scat_dispersion_imag
_atom_type_scat_source
C C 0.0033 0.0016 'International Tables Vol C Tables 4.2.6.8 and 6.1.1.4'
H H 0.0000 0.0000 'International Tables Vol C Tables 4.2.6.8 and 6.1.1.4'
Co Co 0.3494 0.9721 'International Tables Vol C Tables 4.2.6.8 and 6.1.1.4'
N N 0.0061 0.0033 'International Tables Vol C Tables 4.2.6.8 and 6.1.1.4'
O O 0.0106 0.0060 'International Tables Vol C Tables 4.2.6.8 and 6.1.1.4'

loop_
_geom_angle_atom_site_label_1
_geom_angle_atom_site_label_2
_geom_angle_atom_site_label_3
_geom_angle
_geom_angle_site_symmetry_1
_geom_angle_site_symmetry_3
O3 Co1 O2 167.01(10) . 2_655
O3 Co1 O1 89.75(9) . .
O2 Co1 O1 86.85(9) 2_655 .
O3 Co1 O9 87.83(10) . .
O2 Co1 O9 96.08(9) 2_655 .
O1 Co1 O9 176.41(9) . .
O3 Co1 N1 99.79(10) . .
O2 Co1 N1 92.74(10) 2_655 .
O1 Co1 N1 89.85(9) . .
O9 Co1 N1 87.95(10) . .
O3 Co1 N2 82.72(10) . 1_455
O2 Co1 N2 84.81(10) 2_655 1_455
O1 Co1 N2 91.09(9) . 1_455
O9 Co1 N2 91.23(10) . 1_455
N1 Co1 N2 177.32(10) . 1_455
C1 O1 Co1 134.3(2) . .
C1 O2 Co1 127.20(19) . 2_645
C4 O3 Co1 123.5(2) . .
C12 O5 H5B 113(4) . .
C19 O8 H8B 118(4) . .
Co1 O9 H9A 109.5 . .
Co1 O9 H9B 132(2) . .
H9A O9 H9B 114.8 . .
H1OB O10 H10C 107.7 . .
C27 N1 C23 116.4(3) . .
C27 N1 Co1 121.3(2) . .
C23 N1 Co1 122.3(2) . .
C33 N2 C32 116.9(3) . .
C33 N2 Co1 121.2(2) . 1_655
C32 N2 Co1 121.9(2) . 1_655
C39 N3 C38 118.1(3) . .
O1 C1 O2 123.6(3) . .
O1 C1 C2 120.6(3) . .
O2 C1 C2 115.8(3) . .
C8 C2 C3 119.2(3) . .
C8 C2 C1 118.6(3) . .
C3 C2 C1 122.2(3) . .
C2 C3 C5 118.8(3) . .
C2 C3 C4 124.8(3) . .
C5 C3 C4 116.4(3) . .
O4 C4 O3 124.4(3) . .
O4 C4 C3 117.3(3) . .
O3 C4 C3 118.0(3) . .
C6 C5 C3 122.5(3) . .
C6 C5 H5A 118.8 . .
C3 C5 H5A 118.8 . .
C5 C6 C7 118.3(3) . .
C5 C6 C16 116.4(3) . .
C7 C6 C16 125.2(3) . .
C8 C7 C6 119.2(3) . .
C8 C7 C9 118.0(3) . .
C6 C7 C9 122.7(3) . .
C2 C8 C7 121.9(3) . .
C2 C8 H8A 119.1 . .
C7 C8 H8A 119.1 . .
C10 C9 C15 118.8(3) . .
C10 C9 C7 121.6(3) . .
C15 C9 C7 119.5(3) . .
C9 C10 C11 120.7(3) . .
C9 C10 H10A 119.6 . .
C11 C10 H10A 119.6 . .
C13 C11 C10 119.6(3) . .
C13 C11 C12 122.0(3) . .
C10 C11 C12 118.4(3) . .
O6 C12 O5 124.5(3) . .
O6 C12 C11 121.0(3) . .
O5 C12 C11 114.4(3) . .
C14 C13 C11 120.2(3) . .
C14 C13 H13A 119.9 . .
C11 C13 H13A 119.9 . .
C13 C14 C15 120.1(4) . .
C13 C14 H14A 119.9 . .
C15 C14 H14A 119.9 . .
C14 C15 C9 120.6(3) . .
C14 C15 H15A 119.7 . .
C9 C15 H15A 119.7 . .
C17 C16 C22 119.0(3) . .
C17 C16 C6 122.1(3) . .
C22 C16 C6 118.5(3) . .
C16 C17 C18 120.3(3) . .
C16 C17 H17A 119.9 . .
C18 C17 H17A 119.9 . .
C20 C18 C17 119.6(3) . .
C20 C18 C19 119.0(3) . .
C17 C18 C19 121.5(3) . .
O7 C19 O8 123.2(4) . .
O7 C19 C18 122.1(4) . .
O8 C19 C18 114.7(3) . .
C21 C20 C18 120.2(3) . .
C21 C20 H20A 119.9 . .
C18 C20 H20A 119.9 . .
C20 C21 C22 120.1(4) . .
C20 C21 H21A 119.9 . .
C22 C21 H21A 119.9 . .
C21 C22 C16 120.8(3) . .
C21 C22 H22A 119.6 . .
C16 C22 H22A 119.6 . .
N1 C23 C24 123.0(3) . .
N1 C23 H23A 118.5 . .
C24 C23 H23A 118.5 . .
C23 C24 C25 120.6(3) . .
C23 C24 H24A 119.7 . .
C25 C24 H24A 119.7 . .
C24 C25 C26 116.0(3) . .
C24 C25 C28 120.8(3) . .
C26 C25 C28 123.2(3) . .
C27 C26 C25 119.7(3) . .
C27 C26 H26A 120.1 . .
C25 C26 H26A 120.1 . .
N1 C27 C26 124.3(3) . .
N1 C27 H27A 117.9 . .
C26 C27 H27A 117.9 . .
C29 C28 C25 127.1(4) . .
C29 C28 H28A 116.5 . .
C25 C28 H28A 116.5 . .
C28 C29 C30 126.3(4) . .
C28 C29 H29A 116.8 . .
C30 C29 H29A 116.8 . .
C31 C30 C34 116.4(3) . .
C31 C30 C29 120.7(3) . .
C34 C30 C29 122.9(3) . .
C32 C31 C30 120.3(3) . .
C32 C31 H31A 119.8 . .
C30 C31 H31A 119.8 . .
N2 C32 C31 123.1(3) . .
N2 C32 H32A 118.5 . .
C31 C32 H32A 118.5 . .
N2 C33 C34 123.7(3) . .
N2 C33 H33A 118.1 . .
C34 C33 H33A 118.1 . .
C33 C34 C30 119.7(3) . .
C33 C34 H34A 120.2 . .
C30 C34 H34A 120.2 . .
C35 C35 C36 126.6(5) 3 .
C35 C35 H35 116.7 3 .
C36 C35 H35 116.7 . .
C37 C36 C40 117.1(4) . .
C37 C36 C35 119.3(4) . .
C40 C36 C35 123.5(4) . .
C36 C37 C38 120.6(4) . .
C36 C37 H37A 119.7 . .
C38 C37 H37A 119.7 . .
N3 C38 C37 122.1(4) . .
N3 C38 H38A 119.0 . .
C37 C38 H38A 119.0 . .
N3 C39 C40 123.2(4) . .
N3 C39 H39A 118.4 . .
C40 C39 H39A 118.4 . .
C36 C40 C39 118.8(4) . .
C36 C40 H40A 120.6 . .
C39 C40 H40A 120.6 . .

loop_
_geom_bond_atom_site_label_1
_geom_bond_atom_site_label_2
_geom_bond_distance
_geom_bond_site_symmetry_2
Co1 O3 2.044(2) .
Co1 O2 2.065(2) 2_655
Co1 O1 2.120(2) .
Co1 O9 2.148(3) .
Co1 N1 2.175(3) .
Co1 N2 2.207(3) 1_455
O1 C1 1.253(4) .
O2 C1 1.276(4) .
O2 Co1 2.065(2) 2_645
O3 C4 1.259(4) .
O4 C4 1.248(4) .
O5 C12 1.293(4) .
O5 H5B 0.855(10) .
O6 C12 1.219(5) .
O7 C19 1.217(5) .
O8 C19 1.302(5) .
O8 H8B 0.851(10) .
O9 H9A 0.8200 .
O9 H9B 0.839(10) .
O10 H1OB 0.8500 .
O10 H10C 0.8500 .
N1 C27 1.335(4) .
N1 C23 1.344(4) .
N2 C33 1.334(4) .
N2 C32 1.338(4) .
N2 Co1 2.207(3) 1_655
N3 C39 1.318(5) .
N3 C38 1.325(5) .
C1 C2 1.508(4) .
C2 C8 1.392(4) .
C2 C3 1.395(4) .
C3 C5 1.396(4) .
C3 C4 1.498(4) .
C5 C6 1.391(5) .
C5 H5A 0.9300 .
C6 C7 1.407(5) .
C6 C16 1.499(4) .
C7 C8 1.394(4) .
C7 C9 1.498(4) .
C8 H8A 0.9300 .
C9 C10 1.387(5) .
C9 C15 1.389(5) .
C10 C11 1.392(5) .
C10 H10A 0.9300 .
C11 C13 1.386(5) .
C11 C12 1.500(5) .
C13 C14 1.372(5) .
C13 H13A 0.9300 .
C14 C15 1.388(5) .
C14 H14A 0.9300 .
C15 H15A 0.9300 .
C16 C17 1.388(5) .
C16 C22 1.392(5) .
C17 C18 1.405(5) .
C17 H17A 0.9300 .
C18 C20 1.389(5) .
C18 C19 1.488(5) .
C20 C21 1.374(6) .
C20 H20A 0.9300 .
C21 C22 1.389(5) .
C21 H21A 0.9300 .
C22 H22A 0.9300 .
C23 C24 1.385(5) .
C23 H23A 0.9300 .
C24 C25 1.391(5) .
C24 H24A 0.9300 .
C25 C26 1.399(5) .
C25 C28 1.459(4) .
C26 C27 1.378(5) .
C26 H26A 0.9300 .
C27 H27A 0.9300 .
C28 C29 1.324(5) .
C28 H28A 0.9300 .
C29 C30 1.474(5) .
C29 H29A 0.9300 .
C30 C31 1.390(5) .
C30 C34 1.392(5) .
C31 C32 1.385(5) .
C31 H31A 0.9300 .
C32 H32A 0.9300 .
C33 C34 1.386(5) .
C33 H33A 0.9300 .
C34 H34A 0.9300 .
C35 C35 1.290(8) 3
C35 C36 1.474(5) .
C35 H35 0.9300 .
C36 C37 1.370(6) .
C36 C40 1.382(5) .
C37 C38 1.373(6) .
C37 H37A 0.9300 .
C38 H38A 0.9300 .
C39 C40 1.383(6) .
C39 H39A 0.9300 .
C40 H40A 0.9300 .

loop_
_geom_torsion_atom_site_label_1
_geom_torsion_atom_site_label_2
_geom_torsion_atom_site_label_3
_geom_torsion_atom_site_label_4
_geom_torsion
_geom_torsion_site_symmetry_1
_geom_torsion_site_symmetry_2
_geom_torsion_site_symmetry_3
_geom_torsion_site_symmetry_4
O3 Co1 O1 C1 59.4(3) . . . .
O2 Co1 O1 C1 -133.2(3) 2_655 . . .
O9 Co1 O1 C1 11.8(16) . . . .
N1 Co1 O1 C1 -40.4(3) . . . .
N2 Co1 O1 C1 142.1(3) 1_455 . . .
O2 Co1 O3 C4 -86.7(5) 2_655 . . .
O1 Co1 O3 C4 -12.0(3) . . . .
O9 Co1 O3 C4 165.4(3) . . . .
N1 Co1 O3 C4 77.9(3) . . . .
N2 Co1 O3 C4 -103.1(3) 1_455 . . .
O3 Co1 N1 C27 -148.3(3) . . . .
O2 Co1 N1 C27 28.3(3) 2_655 . . .
O1 Co1 N1 C27 -58.5(3) . . . .
O9 Co1 N1 C27 124.3(3) . . . .
N2 Co1 N1 C27 52(2) 1_455 . . .
O3 Co1 N1 C23 32.1(3) . . . .
O2 Co1 N1 C23 -151.4(3) 2_655 . . .
O1 Co1 N1 C23 121.8(3) . . . .
O9 Co1 N1 C23 -55.4(3) . . . .
N2 Co1 N1 C23 -128(2) 1_455 . . .
Co1 O1 C1 O2 162.0(2) . . . .
Co1 O1 C1 C2 -17.1(4) . . . .
Co1 O2 C1 O1 -32.1(4) 2_645 . . .
Co1 O2 C1 C2 147.0(2) 2_645 . . .
O1 C1 C2 C8 140.2(3) . . . .
O2 C1 C2 C8 -39.0(4) . . . .
O1 C1 C2 C3 -38.8(4) . . . .
O2 C1 C2 C3 142.0(3) . . . .
C8 C2 C3 C5 3.5(5) . . . .
C1 C2 C3 C5 -177.5(3) . . . .
C8 C2 C3 C4 -178.3(3) . . . .
C1 C2 C3 C4 0.7(5) . . . .
Co1 O3 C4 O4 127.8(3) . . . .
Co1 O3 C4 C3 -58.5(4) . . . .
C2 C3 C4 O4 -105.3(4) . . . .
C5 C3 C4 O4 73.0(4) . . . .
C2 C3 C4 O3 80.5(4) . . . .
C5 C3 C4 O3 -101.2(3) . . . .
C2 C3 C5 C6 -2.8(5) . . . .
C4 C3 C5 C6 178.8(3) . . . .
C3 C5 C6 C7 -0.8(5) . . . .
C3 C5 C6 C16 -178.2(3) . . . .
C5 C6 C7 C8 3.7(5) . . . .
C16 C6 C7 C8 -179.1(3) . . . .
C5 C6 C7 C9 -173.9(3) . . . .
C16 C6 C7 C9 3.2(5) . . . .
C3 C2 C8 C7 -0.6(5) . . . .
C1 C2 C8 C7 -179.6(3) . . . .
C6 C7 C8 C2 -3.0(5) . . . .
C9 C7 C8 C2 174.7(3) . . . .
C8 C7 C9 C10 105.6(4) . . . .
C6 C7 C9 C10 -76.8(4) . . . .
C8 C7 C9 C15 -70.9(5) . . . .
C6 C7 C9 C15 106.7(4) . . . .
C15 C9 C10 C11 0.1(5) . . . .
C7 C9 C10 C11 -176.4(3) . . . .
C9 C10 C11 C13 -0.8(5) . . . .
C9 C10 C11 C12 176.7(3) . . . .
C13 C11 C12 O6 176.9(4) . . . .
C10 C11 C12 O6 -0.5(6) . . . .
C13 C11 C12 O5 -0.4(5) . . . .
C10 C11 C12 O5 -177.8(3) . . . .
C10 C11 C13 C14 0.8(6) . . . .
C12 C11 C13 C14 -176.6(4) . . . .
C11 C13 C14 C15 -0.1(7) . . . .
C13 C14 C15 C9 -0.6(7) . . . .
C10 C9 C15 C14 0.6(6) . . . .
C7 C9 C15 C14 177.2(4) . . . .
C5 C6 C16 C17 -105.1(4) . . . .
C7 C6 C16 C17 77.7(5) . . . .
C5 C6 C16 C22 67.7(4) . . . .
C7 C6 C16 C22 -109.6(4) . . . .
C22 C16 C17 C18 -1.0(5) . . . .
C6 C16 C17 C18 171.7(3) . . . .
C16 C17 C18 C20 0.9(5) . . . .
C16 C17 C18 C19 -178.1(3) . . . .
C20 C18 C19 O7 -11.6(6) . . . .
C17 C18 C19 O7 167.4(4) . . . .
C20 C18 C19 O8 166.0(4) . . . .
C17 C18 C19 O8 -15.0(6) . . . .
C17 C18 C20 C21 0.3(6) . . . .
C19 C18 C20 C21 179.4(4) . . . .
C18 C20 C21 C22 -1.4(6) . . . .
C20 C21 C22 C16 1.2(6) . . . .
C17 C16 C22 C21 0.0(6) . . . .
C6 C16 C22 C21 -173.0(4) . . . .
C27 N1 C23 C24 -0.4(6) . . . .
Co1 N1 C23 C24 179.3(3) . . . .
N1 C23 C24 C25 0.7(6) . . . .
C23 C24 C25 C26 -0.4(6) . . . .
C23 C24 C25 C28 -180.0(4) . . . .
C24 C25 C26 C27 0.0(6) . . . .
C28 C25 C26 C27 179.5(4) . . . .
C23 N1 C27 C26 0.0(6) . . . .
Co1 N1 C27 C26 -179.7(3) . . . .
C25 C26 C27 N1 0.2(6) . . . .
C24 C25 C28 C29 -170.3(4) . . . .
C26 C25 C28 C29 10.2(6) . . . .
C25 C28 C29 C30 178.9(4) . . . .
C28 C29 C30 C31 -163.5(4) . . . .
C28 C29 C30 C34 15.8(6) . . . .
C34 C30 C31 C32 -1.7(6) . . . .
C29 C30 C31 C32 177.7(4) . . . .
C33 N2 C32 C31 -1.1(6) . . . .
Co1 N2 C32 C31 179.9(3) 1_655 . . .
C30 C31 C32 N2 1.9(6) . . . .
C32 N2 C33 C34 0.2(6) . . . .
Co1 N2 C33 C34 179.1(3) 1_655 . . .
N2 C33 C34 C30 0.0(7) . . . .
C31 C30 C34 C33 0.8(6) . . . .
C29 C30 C34 C33 -178.6(4) . . . .
C35 C35 C36 C37 179.5(7) 3 . . .
C35 C35 C36 C40 0.8(10) 3 . . .
C40 C36 C37 C38 -1.8(8) . . . .
C35 C36 C37 C38 179.3(5) . . . .
C39 N3 C38 C37 0.2(8) . . . .
C36 C37 C38 N3 0.5(9) . . . .
C38 N3 C39 C40 0.5(8) . . . .
C37 C36 C40 C39 2.4(8) . . . .
C35 C36 C40 C39 -178.8(5) . . . .
N3 C39 C40 C36 -1.9(9) . . . .
